data_4333946
loop_
_publ_author_name
'Jeongho Yeon'
'Mark D. Smith'
'Athena S. Sefat'
'Hans-Conrad zur Loye'

_publ_section_title
;
 Crystal Growth, Structural Characterization, and Magnetic Properties of
 New Uranium(IV) Containing Mixed Metal Oxalates: Na2U2M(C2O4)6(H2O)4 (M =
 Mn2+, Fe2+, Co2+, and Zn2+)
;
_journal_name_full 'Inorganic Chemistry'
_journal_page_first 2199
_journal_page_last 2207
_journal_paper_doi 10.1021/ic3026733
_journal_volume 52
_journal_year 2013
_chemical_formula_moiety 'C12 H8 Na2 O28 U2 Zn'
_chemical_formula_sum 'C12 H8 Na2 O28 U2 Zn'
_chemical_formula_weight 1187.59
_chemical_name_systematic
; 
 ? 
;
_space_group_IT_number 2
_symmetry_cell_setting triclinic
_symmetry_space_group_name_Hall '-P 1'
_symmetry_space_group_name_H-M 'P -1'
_atom_sites_solution_hydrogens geom
_atom_sites_solution_primary direct
_atom_sites_solution_secondary difmap
_audit_creation_method SHELXL-97
_cell_angle_alpha 75.6220(10)
_cell_angle_beta 85.1850(10)
_cell_angle_gamma 68.4350(10)
_cell_formula_units_Z 1
_cell_length_a 6.4418(2)
_cell_length_b 7.8671(2)
_cell_length_c 12.8053(4)
_cell_measurement_reflns_used 3503
_cell_measurement_temperature 295(2)
_cell_measurement_theta_max 26.9142
_cell_measurement_theta_min 2.8640
_cell_volume 584.60(3)
_computing_cell_refinement 'Bruker SAINT'
_computing_data_collection 'Bruker APEX2'
_computing_data_reduction 'Bruker SAINT'
_computing_molecular_graphics 'Bruker SHELXTL'
_computing_publication_material 'Bruker SHELXTL'
_computing_structure_refinement 'SHELXL-97 (Sheldrick, 1997)'
_computing_structure_solution 'SHELXS-97 (Sheldrick, 1990)'
_diffrn_ambient_temperature 295(2)
_diffrn_measured_fraction_theta_full 0.999
_diffrn_measured_fraction_theta_max 0.999
_diffrn_measurement_device_type 'Bruker SMART APEX CCD diffractometer'
_diffrn_measurement_method 'omega scans'
_diffrn_radiation_monochromator graphite
_diffrn_radiation_source 'fine-focus sealed tube'
_diffrn_radiation_type MoK\a
_diffrn_radiation_wavelength 0.71073
_diffrn_reflns_av_R_equivalents 0.0498
_diffrn_reflns_av_sigmaI/netI 0.0398
_diffrn_reflns_limit_h_max 8
_diffrn_reflns_limit_h_min -8
_diffrn_reflns_limit_k_max 10
_diffrn_reflns_limit_k_min -10
_diffrn_reflns_limit_l_max 16
_diffrn_reflns_limit_l_min -17
_diffrn_reflns_number 12190
_diffrn_reflns_theta_full 28.29
_diffrn_reflns_theta_max 28.29
_diffrn_reflns_theta_min 1.64
_exptl_absorpt_coefficient_mu 15.009
_exptl_absorpt_correction_T_max 0.7534
_exptl_absorpt_correction_T_min 0.1532
_exptl_absorpt_correction_type multi-scan
_exptl_absorpt_process_details 'SADABS Version 2.05 (Bruker, 2001)'
_exptl_crystal_colour green
_exptl_crystal_density_diffrn 3.373
_exptl_crystal_description plate
_exptl_crystal_F_000 540
_exptl_crystal_size_max 0.20
_exptl_crystal_size_mid 0.06
_exptl_crystal_size_min 0.02
_refine_diff_density_max 1.717
_refine_diff_density_min -1.360
_refine_diff_density_rms 0.196
_refine_ls_extinction_method none
_refine_ls_goodness_of_fit_ref 1.045
_refine_ls_hydrogen_treatment mixed
_refine_ls_matrix_type full
_refine_ls_number_parameters 218
_refine_ls_number_reflns 2910
_refine_ls_number_restraints 5
_refine_ls_restrained_S_all 1.045
_refine_ls_R_factor_all 0.0265
_refine_ls_R_factor_gt 0.0242
_refine_ls_shift/su_max 0.001
_refine_ls_shift/su_mean 0.000
_refine_ls_structure_factor_coef Fsqd
_refine_ls_weighting_details 'calc w=1/[\s^2^(Fo^2^)+(0.0254P)^2^+0.0000P] where P=(Fo^2^+2Fc^2^)/3'
_refine_ls_weighting_scheme calc
_refine_ls_wR_factor_gt 0.0540
_refine_ls_wR_factor_ref 0.0552
_reflns_number_gt 2758
_reflns_number_total 2910
_reflns_threshold_expression >2sigma(I)
_cod_data_source_file ic3026733_si_002_4.cif
_cod_data_source_block Na2U2Zn(C2O4)6(H2O)
_cod_database_code 4333946

loop_
_symmetry_equiv_pos_as_xyz
'x, y, z'
'-x, -y, -z'

loop_
_atom_site_label
_atom_site_type_symbol
_atom_site_fract_x
_atom_site_fract_y
_atom_site_fract_z
_atom_site_U_iso_or_equiv
_atom_site_adp_type
_atom_site_occupancy
_atom_site_symmetry_multiplicity
_atom_site_calc_flag
_atom_site_refinement_flags
U1 U 0.23581(3) 0.66100(2) 0.196330(13) 0.00994(6) Uani 1 1 d .
Zn1 Zn 0.5000 0.0000 0.5000 0.02061(18) Uani 1 2 d S
Na1 Na 0.2559(4) 0.1617(3) 0.21197(18) 0.0253(5) Uani 1 1 d .
C1 C -0.3082(8) 0.7491(7) 0.2266(4) 0.0147(9) Uani 1 1 d .
C2 C -0.2167(8) 0.5435(7) 0.2203(4) 0.0140(9) Uani 1 1 d .
C3 C 0.1972(8) 0.6098(7) 0.4583(4) 0.0153(9) Uani 1 1 d .
C4 C 0.3046(8) 0.4060(7) 0.4422(4) 0.0152(9) Uani 1 1 d .
C5 C 0.4749(7) 0.4095(6) 0.0210(4) 0.0117(9) Uani 1 1 d .
C6 C 0.0265(8) 1.0687(6) 0.0259(4) 0.0138(9) Uani 1 1 d .
O1 O -0.1672(6) 0.8224(5) 0.2309(3) 0.0188(7) Uani 1 1 d .
O2 O -0.0098(5) 0.4718(5) 0.2097(3) 0.0179(7) Uani 1 1 d .
O3 O -0.3557(6) 0.4648(5) 0.2252(3) 0.0203(8) Uani 1 1 d .
O4 O -0.5160(5) 0.8272(5) 0.2274(3) 0.0167(7) Uani 1 1 d .
O5 O 0.1754(6) 0.7350(5) 0.3689(3) 0.0184(7) Uani 1 1 d .
O6 O 0.3167(6) 0.3987(5) 0.3437(3) 0.0181(7) Uani 1 1 d .
O7 O 0.3673(6) 0.2714(5) 0.5209(3) 0.0205(7) Uani 1 1 d .
O8 O 0.1457(7) 0.6382(5) 0.5479(3) 0.0265(9) Uani 1 1 d .
O9 O 0.3673(6) 0.3987(5) 0.1077(3) 0.0157(7) Uani 1 1 d .
O10 O 0.5440(6) 0.2866(5) -0.0319(3) 0.0177(7) Uani 1 1 d .
O11 O 0.1100(6) 1.0014(4) 0.1194(3) 0.0158(7) Uani 1 1 d .
O12 O -0.0161(6) 1.2327(5) -0.0277(3) 0.0182(7) Uani 1 1 d .
O13 O 0.2111(6) 0.0558(5) 0.4017(3) 0.0227(8) Uani 1 1 d D
H13A H 0.096(7) 0.126(7) 0.425(5) 0.029(9) Uiso 1 1 d D
H13B H 0.202(10) -0.047(5) 0.403(5) 0.029(9) Uiso 1 1 d D
O14 O 0.3107(8) -0.0690(5) 0.6356(4) 0.0331(10) Uani 1 1 d D
H14A H 0.250(10) 0.004(7) 0.675(4) 0.029(9) Uiso 1 1 d D
H14B H 0.342(10) -0.180(3) 0.669(4) 0.029(9) Uiso 1 1 d D

loop_
_atom_site_aniso_label
_atom_site_aniso_U_11
_atom_site_aniso_U_22
_atom_site_aniso_U_33
_atom_site_aniso_U_23
_atom_site_aniso_U_13
_atom_site_aniso_U_12
U1 0.00974(9) 0.01012(9) 0.00991(10) -0.00230(6) 0.00116(6) -0.00376(6)
Zn1 0.0260(4) 0.0154(4) 0.0186(4) -0.0051(3) 0.0008(3) -0.0048(3)
Na1 0.0315(12) 0.0170(10) 0.0298(13) -0.0057(9) 0.0071(10) -0.0128(9)
C1 0.012(2) 0.019(2) 0.015(2) -0.0057(19) -0.0004(18) -0.0070(19)
C2 0.016(2) 0.016(2) 0.012(2) -0.0018(18) -0.0029(18) -0.0080(18)
C3 0.014(2) 0.018(2) 0.018(3) -0.0044(19) 0.0011(19) -0.0094(19)
C4 0.010(2) 0.021(2) 0.015(2) -0.0031(19) 0.0017(18) -0.0065(18)
C5 0.010(2) 0.013(2) 0.014(2) -0.0052(18) 0.0045(17) -0.0061(17)
C6 0.012(2) 0.015(2) 0.014(2) -0.0042(18) 0.0004(18) -0.0047(18)
O1 0.0169(17) 0.0203(17) 0.024(2) -0.0089(15) 0.0054(14) -0.0110(14)
O2 0.0126(16) 0.0175(16) 0.023(2) -0.0057(14) 0.0028(14) -0.0047(14)
O3 0.0136(16) 0.0181(17) 0.029(2) -0.0025(15) -0.0021(15) -0.0072(14)
O4 0.0114(16) 0.0183(17) 0.0193(19) -0.0071(14) 0.0009(13) -0.0025(13)
O5 0.0275(19) 0.0113(15) 0.0160(18) -0.0023(13) -0.0005(15) -0.0068(14)
O6 0.0269(19) 0.0109(15) 0.0144(18) -0.0020(13) -0.0007(14) -0.0048(14)
O7 0.029(2) 0.0164(17) 0.0133(18) -0.0006(14) -0.0007(15) -0.0070(15)
O8 0.038(2) 0.0236(19) 0.0133(19) -0.0041(15) 0.0030(16) -0.0063(17)
O9 0.0181(17) 0.0170(16) 0.0141(17) -0.0062(14) 0.0057(13) -0.0084(14)
O10 0.0217(18) 0.0162(16) 0.0168(18) -0.0060(14) 0.0080(14) -0.0088(14)
O11 0.0209(17) 0.0133(15) 0.0114(17) 0.0008(13) -0.0040(13) -0.0057(14)
O12 0.0222(18) 0.0115(15) 0.0200(19) -0.0006(14) -0.0047(15) -0.0058(14)
O13 0.0231(19) 0.0152(17) 0.030(2) -0.0084(16) 0.0006(16) -0.0058(15)
O14 0.046(3) 0.0137(18) 0.036(3) -0.0097(18) 0.017(2) -0.0079(19)

loop_
_atom_type_symbol
_atom_type_description
_atom_type_scat_dispersion_real
_atom_type_scat_dispersion_imag
_atom_type_scat_source
C C 0.0033 0.0016 'International Tables Vol C Tables 4.2.6.8 and 6.1.1.4'
H H 0.0000 0.0000 'International Tables Vol C Tables 4.2.6.8 and 6.1.1.4'
O O 0.0106 0.0060 'International Tables Vol C Tables 4.2.6.8 and 6.1.1.4'
Na Na 0.0362 0.0249 'International Tables Vol C Tables 4.2.6.8 and 6.1.1.4'
Zn Zn 0.2839 1.4301 'International Tables Vol C Tables 4.2.6.8 and 6.1.1.4'
U U -9.6767 9.6646 'International Tables Vol C Tables 4.2.6.8 and 6.1.1.4'

loop_
_geom_angle_atom_site_label_1
_geom_angle_atom_site_label_2
_geom_angle_atom_site_label_3
_geom_angle
_geom_angle_site_symmetry_1
_geom_angle_site_symmetry_3
O6 U1 O5 65.28(11) . .
O6 U1 O9 77.76(11) . .
O5 U1 O9 143.01(11) . .
O6 U1 O11 151.86(12) . .
O5 U1 O11 86.58(11) . .
O9 U1 O11 130.37(11) . .
O6 U1 O10 129.23(12) . 2_665
O5 U1 O10 139.17(12) . 2_665
O9 U1 O10 65.88(11) . 2_665
O11 U1 O10 72.47(11) . 2_665
O6 U1 O12 135.19(11) . 2_575
O5 U1 O12 135.39(12) . 2_575
O9 U1 O12 73.55(11) . 2_575
O11 U1 O12 65.73(11) . 2_575
O10 U1 O12 66.46(12) 2_665 2_575
O6 U1 O1 99.32(12) . .
O5 U1 O1 67.74(12) . .
O9 U1 O1 122.37(11) . .
O11 U1 O1 67.90(11) . .
O10 U1 O1 129.62(12) 2_665 .
O12 U1 O1 69.56(12) 2_575 .
O6 U1 O2 65.42(12) . .
O5 U1 O2 100.46(12) . .
O9 U1 O2 63.21(11) . .
O11 U1 O2 123.35(11) . .
O10 U1 O2 120.36(11) 2_665 .
O12 U1 O2 71.08(11) 2_575 .
O1 U1 O2 63.73(11) . .
O6 U1 O4 103.65(12) . 1_655
O5 U1 O4 68.18(12) . 1_655
O9 U1 O4 122.41(11) . 1_655
O11 U1 O4 63.21(11) . 1_655
O10 U1 O4 71.10(11) 2_665 1_655
O12 U1 O4 120.69(11) 2_575 1_655
O1 U1 O4 114.25(11) . 1_655
O2 U1 O4 167.38(12) . 1_655
O6 U1 O3 65.23(12) . 1_655
O5 U1 O3 96.11(12) . 1_655
O9 U1 O3 65.64(11) . 1_655
O11 U1 O3 121.16(11) . 1_655
O10 U1 O3 67.95(12) 2_665 1_655
O12 U1 O3 127.83(12) 2_575 1_655
O1 U1 O3 161.89(13) . 1_655
O2 U1 O3 113.88(11) . 1_655
O4 U1 O3 63.76(11) 1_655 1_655
O6 U1 Na1 50.13(9) . .
O5 U1 Na1 111.88(9) . .
O9 U1 Na1 35.15(8) . .
O11 U1 Na1 153.81(9) . .
O10 U1 Na1 101.00(8) 2_665 .
O12 U1 Na1 88.28(8) 2_575 .
O1 U1 Na1 101.05(8) . .
O2 U1 Na1 37.72(8) . .
O4 U1 Na1 139.94(8) 1_655 .
O3 U1 Na1 76.75(8) 1_655 .
O6 U1 Na1 123.54(9) . 1_565
O5 U1 Na1 63.17(8) . 1_565
O9 U1 Na1 147.40(8) . 1_565
O11 U1 Na1 32.77(8) . 1_565
O10 U1 Na1 81.83(8) 2_665 1_565
O12 U1 Na1 98.34(8) 2_575 1_565
O1 U1 Na1 81.37(8) . 1_565
O2 U1 Na1 145.09(8) . 1_565
O4 U1 Na1 35.30(8) 1_655 1_565
O3 U1 Na1 99.01(8) 1_655 1_565
Na1 U1 Na1 173.38(7) . 1_565
O7 Zn1 O7 180.000(1) . 2_656
O7 Zn1 O14 86.15(14) . .
O7 Zn1 O14 93.85(14) 2_656 .
O7 Zn1 O14 93.85(14) . 2_656
O7 Zn1 O14 86.15(14) 2_656 2_656
O14 Zn1 O14 180.0 . 2_656
O7 Zn1 O13 89.94(14) . .
O7 Zn1 O13 90.06(14) 2_656 .
O14 Zn1 O13 87.05(17) . .
O14 Zn1 O13 92.95(17) 2_656 .
O7 Zn1 O13 90.06(14) . 2_656
O7 Zn1 O13 89.94(14) 2_656 2_656
O14 Zn1 O13 92.95(17) . 2_656
O14 Zn1 O13 87.05(17) 2_656 2_656
O13 Zn1 O13 180.000(1) . 2_656
O9 Na1 O11 117.14(15) . 1_545
O9 Na1 O13 133.85(15) . .
O11 Na1 O13 108.56(14) 1_545 .
O9 Na1 O2 66.75(13) . .
O11 Na1 O2 110.64(14) 1_545 .
O13 Na1 O2 92.13(14) . .
O9 Na1 O4 121.64(14) . 1_645
O11 Na1 O4 64.99(12) 1_545 1_645
O13 Na1 O4 82.76(14) . 1_645
O2 Na1 O4 171.46(15) . 1_645
O9 Na1 O6 68.62(12) . .
O11 Na1 O6 165.31(14) 1_545 .
O13 Na1 O6 65.47(12) . .
O2 Na1 O6 57.83(12) . .
O4 Na1 O6 125.01(14) 1_645 .
O9 Na1 U1 37.44(9) . .
O11 Na1 U1 139.52(11) 1_545 .
O13 Na1 U1 100.71(10) . .
O2 Na1 U1 39.68(8) . .
O4 Na1 U1 148.05(11) 1_645 .
O6 Na1 U1 37.77(7) . .
O9 Na1 U1 139.18(11) . 1_545
O11 Na1 U1 33.89(8) 1_545 1_545
O13 Na1 U1 84.48(10) . 1_545
O2 Na1 U1 136.77(11) . 1_545
O4 Na1 U1 36.14(8) 1_645 1_545
O6 Na1 U1 148.48(10) . 1_545
U1 Na1 U1 173.38(7) . 1_545
O9 Na1 H13B 150.9(9) . .
O11 Na1 H13B 92.0(9) 1_545 .
O13 Na1 H13B 17.9(7) . .
O2 Na1 H13B 104.6(10) . .
O4 Na1 H13B 68.9(9) 1_645 .
O6 Na1 H13B 83.2(8) . .
U1 Na1 H13B 118.5(7) . .
U1 Na1 H13B 66.6(7) 1_545 .
O4 C1 O1 126.6(4) . .
O4 C1 C2 116.8(4) . .
O1 C1 C2 116.5(4) . .
O3 C2 O2 126.9(4) . .
O3 C2 C1 116.9(4) . .
O2 C2 C1 116.2(4) . .
O8 C3 O5 126.8(4) . .
O8 C3 C4 120.7(4) . .
O5 C3 C4 112.4(4) . .
O7 C4 O6 126.6(5) . .
O7 C4 C3 120.3(4) . .
O6 C4 C3 113.1(4) . .
O10 C5 O9 125.8(4) . .
O10 C5 C5 118.1(5) . 2_665
O9 C5 C5 116.1(5) . 2_665
O12 C6 O11 126.4(4) . .
O12 C6 C6 117.7(5) . 2_575
O11 C6 C6 115.9(5) . 2_575
C1 O1 U1 121.4(3) . .
C2 O2 Na1 135.9(3) . .
C2 O2 U1 121.2(3) . .
Na1 O2 U1 102.60(13) . .
C2 O3 U1 119.7(3) . 1_455
C1 O4 Na1 129.3(3) . 1_465
C1 O4 U1 120.4(3) . 1_455
Na1 O4 U1 108.57(13) 1_465 1_455
C3 O5 U1 123.2(3) . .
C4 O6 U1 125.0(3) . .
C4 O6 Na1 138.3(3) . .
U1 O6 Na1 92.10(12) . .
C4 O7 Zn1 120.3(3) . .
C5 O9 Na1 131.9(3) . .
C5 O9 U1 120.7(3) . .
Na1 O9 U1 107.41(14) . .
C5 O10 U1 119.2(3) . 2_665
C6 O11 Na1 124.3(3) . 1_565
C6 O11 U1 120.0(3) . .
Na1 O11 U1 113.34(14) 1_565 .
C6 O12 U1 119.0(3) . 2_575
Zn1 O13 Na1 114.75(17) . .
Zn1 O13 H13A 110(5) . .
Na1 O13 H13A 113(5) . .
Zn1 O13 H13B 107(4) . .
Na1 O13 H13B 100(5) . .
H13A O13 H13B 111(5) . .
Zn1 O14 H14A 122(4) . .
Zn1 O14 H14B 120(4) . .
H14A O14 H14B 112(5) . .

loop_
_geom_bond_atom_site_label_1
_geom_bond_atom_site_label_2
_geom_bond_distance
_geom_bond_site_symmetry_2
U1 O6 2.352(3) .
U1 O5 2.387(3) .
U1 O9 2.445(3) .
U1 O11 2.455(3) .
U1 O10 2.472(3) 2_665
U1 O12 2.473(4) 2_575
U1 O1 2.492(3) .
U1 O2 2.511(3) .
U1 O4 2.515(3) 1_655
U1 O3 2.518(3) 1_655
Zn1 O7 2.065(3) .
Zn1 O7 2.065(3) 2_656
Zn1 O14 2.112(4) .
Zn1 O14 2.112(4) 2_656
Zn1 O13 2.181(4) .
Zn1 O13 2.181(4) 2_656
Na1 O9 2.315(4) .
Na1 O11 2.383(4) 1_545
Na1 O13 2.395(5) .
Na1 O2 2.406(4) .
Na1 O4 2.464(4) 1_645
Na1 O6 2.947(4) .
C1 O4 1.251(6) .
C1 O1 1.253(6) .
C1 C2 1.525(7) .
C2 O3 1.252(6) .
C2 O2 1.252(6) .
C3 O8 1.219(6) .
C3 O5 1.291(6) .
C3 C4 1.554(7) .
C4 O7 1.234(6) .
C4 O6 1.271(6) .
C5 O10 1.245(5) .
C5 O9 1.260(6) .
C5 C5 1.533(9) 2_665
C6 O12 1.242(6) .
C6 O11 1.260(6) .
C6 C6 1.545(9) 2_575
O3 U1 2.518(3) 1_455
O4 Na1 2.464(4) 1_465
O4 U1 2.515(3) 1_455
O10 U1 2.472(3) 2_665
O11 Na1 2.383(4) 1_565
O12 U1 2.473(4) 2_575
O13 H13A 0.828(19) .
O13 H13B 0.83(2) .
O14 H14A 0.83(2) .
O14 H14B 0.82(2) .

loop_
_geom_hbond_atom_site_label_D
_geom_hbond_atom_site_label_H
_geom_hbond_atom_site_label_A
_geom_hbond_distance_DH
_geom_hbond_distance_HA
_geom_hbond_distance_DA
_geom_hbond_angle_DHA
_geom_hbond_site_symmetry_A
O13 H13A O8 0.828(19) 2.02(3) 2.819(5) 161(6) 2_566
O14 H14A O1 0.83(2) 1.94(2) 2.758(5) 169(6) 2_566
O13 H13B O5 0.83(2) 1.94(3) 2.752(5) 166(6) 1_545
O14 H14B O3 0.82(2) 2.29(2) 3.102(5) 168(6) 2_556
O14 H14B O6 0.82(2) 2.26(5) 2.784(5) 121(5) 2_656
